data_4121632
loop_
_publ_author_name
'King, David M.'
'McMaster, Jonathan'
'Tuna, Floriana'
'McInnes, Eric J. L.'
'Lewis, William'
'Blake, Alexander J.'
'Liddle, Stephen T.'

_publ_section_title
;
 Synthesis and Characterization of an f-Block Terminal Parent Imido
 [U&#x2550;NH] Complex: A Masked Uranium(IV) Nitride.
;
_journal_issue 15
_journal_name_full 'Journal of the American Chemical Society'
_journal_page_first 5619
_journal_paper_doi 10.1021/ja502405e
_journal_volume 136
_journal_year 2014
_chemical_formula_moiety 'C66 H152 Li2 N10 Si6 U2'
_chemical_formula_sum 'C66 H152 Li2 N10 Si6 U2'
_chemical_formula_weight 1744.45
_chemical_name_systematic
;
 ?
;
_space_group_crystal_system orthorhombic
_space_group_IT_number 61
_space_group_name_Hall '-P 2ac 2ab'
_space_group_name_H-M_alt 'P b c a'
_symmetry_space_group_name_Hall '-P 2ac 2ab'
_symmetry_space_group_name_H-M 'P b c a'
_atom_sites_solution_hydrogens mixed
_atom_sites_solution_primary direct
_atom_sites_solution_secondary difmap
_audit_creation_date 2014-02-13
_audit_creation_method
;
Olex2 1.2
(compiled 2013.12.10 svn.r2850 for OlexSys, GUI svn.r4736)
;
_cell_angle_alpha 90
_cell_angle_beta 90
_cell_angle_gamma 90
_cell_formula_units_Z 4
_cell_length_a 13.8171(4)
_cell_length_b 22.9181(6)
_cell_length_c 26.2263(8)
_cell_measurement_reflns_used 10254
_cell_measurement_temperature 120(2)
_cell_measurement_theta_max 28.8420
_cell_measurement_theta_min 3.2860
_cell_volume 8304.9(4)
_computing_cell_refinement
;
CrysAlisPro, Agilent Technologies,
Version 1.171.36.28 (release 01-02-2013 CrysAlis171 .NET)
(compiled Feb  1 2013,16:14:44)
;
_computing_data_collection
;
CrysAlisPro, Agilent Technologies,
Version 1.171.36.28 (release 01-02-2013 CrysAlis171 .NET)
(compiled Feb  1 2013,16:14:44)
;
_computing_data_reduction
;
CrysAlisPro, Agilent Technologies,
Version 1.171.36.28 (release 01-02-2013 CrysAlis171 .NET)
(compiled Feb  1 2013,16:14:44)
;
_computing_molecular_graphics 'Olex2 (Dolomanov et al., 2009)'
_computing_publication_material 'Olex2 (Dolomanov et al., 2009)'
_computing_structure_refinement 'ShelXL (Sheldrick, 2008)'
_computing_structure_solution 'ShelXS (Sheldrick, 2008)'
_diffrn_ambient_temperature 120(2)
_diffrn_detector_area_resol_mean 8.0750
_diffrn_measured_fraction_theta_full 0.998
_diffrn_measured_fraction_theta_max 0.896
_diffrn_measurement_details
;
  1 omega   43.00   88.00   1.0000  200.0000
omega____ theta____ kappa____ phi______ frames
    -       18.1690   77.0000  -30.0000 45

  2 omega   25.00   57.00   1.0000  200.0000
omega____ theta____ kappa____ phi______ frames
    -       18.1690  -99.0000 -180.0000 32

  3 omega  -44.00   24.00   1.0000  200.0000
omega____ theta____ kappa____ phi______ frames
    -       18.1690  -77.0000   90.0000 68

  4 omega  -45.00  -17.00   1.0000  200.0000
omega____ theta____ kappa____ phi______ frames
    -      -18.5596  -38.0000  -60.0000 28

  5 omega  -12.00   55.00   1.0000  200.0000
omega____ theta____ kappa____ phi______ frames
    -       18.1690   77.0000  120.0000 67
;
_diffrn_measurement_device_type 'SuperNova, Dual, Cu at zero, Eos'
_diffrn_measurement_method '\w scans'
_diffrn_orient_matrix_UB_11 0.0046516000
_diffrn_orient_matrix_UB_12 0.0304185000
_diffrn_orient_matrix_UB_13 0.0044178000
_diffrn_orient_matrix_UB_21 -0.0056440000
_diffrn_orient_matrix_UB_22 0.0053445000
_diffrn_orient_matrix_UB_23 -0.0264661000
_diffrn_orient_matrix_UB_31 -0.0508034000
_diffrn_orient_matrix_UB_32 0.0022055000
_diffrn_orient_matrix_UB_33 0.0033248000
_diffrn_radiation_monochromator mirror
_diffrn_radiation_type MoK\a
_diffrn_radiation_wavelength 0.71073
_diffrn_reflns_av_R_equivalents 0.0458
_diffrn_reflns_av_unetI/netI 0.0505
_diffrn_reflns_Laue_measured_fraction_full 0.998
_diffrn_reflns_Laue_measured_fraction_max 0.896
_diffrn_reflns_limit_h_max 18
_diffrn_reflns_limit_h_min -18
_diffrn_reflns_limit_k_max 29
_diffrn_reflns_limit_k_min -31
_diffrn_reflns_limit_l_max 33
_diffrn_reflns_limit_l_min -35
_diffrn_reflns_number 37679
_diffrn_reflns_point_group_measured_fraction_full 0.998
_diffrn_reflns_point_group_measured_fraction_max 0.896
_diffrn_reflns_theta_full 25.242
_diffrn_reflns_theta_max 29.021
_diffrn_reflns_theta_min 3.144
_diffrn_source 'SuperNova (Mo) X-ray Source'
_exptl_absorpt_coefficient_mu 4.022
_exptl_absorpt_correction_T_max 1.114
_exptl_absorpt_correction_T_min 0.836
_exptl_absorpt_correction_type gaussian
_exptl_absorpt_process_details
;
CrysAlisPro, Agilent Technologies,
Version 1.171.36.28 (release 01-02-2013 CrysAlis171 .NET)
(compiled Feb  1 2013,16:14:44)
Numerical absorption correction based on gaussian integration over
            a multifaceted crystal model
;
_exptl_crystal_colour pink
_exptl_crystal_colour_primary pink
_exptl_crystal_density_diffrn 1.395
_exptl_crystal_description block
_exptl_crystal_F_000 3568
_exptl_crystal_size_max 0.2178
_exptl_crystal_size_mid 0.0507
_exptl_crystal_size_min 0.0321
_refine_diff_density_max 1.162
_refine_diff_density_min -0.779
_refine_diff_density_rms 0.112
_refine_ls_extinction_method none
_refine_ls_goodness_of_fit_ref 1.024
_refine_ls_hydrogen_treatment mixed
_refine_ls_matrix_type full
_refine_ls_number_parameters 409
_refine_ls_number_reflns 9906
_refine_ls_number_restraints 1
_refine_ls_restrained_S_all 1.025
_refine_ls_R_factor_all 0.0566
_refine_ls_R_factor_gt 0.0317
_refine_ls_shift/su_max 0.004
_refine_ls_shift/su_mean 0.000
_refine_ls_structure_factor_coef Fsqd
_refine_ls_weighting_details 'w=1/[\s^2^(Fo^2^)+(0.0166P)^2^+3.2777P] where P=(Fo^2^+2Fc^2^)/3'
_refine_ls_weighting_scheme calc
_refine_ls_wR_factor_gt 0.0520
_refine_ls_wR_factor_ref 0.0578
_reflns_Friedel_coverage 0.000
_reflns_number_gt 7342
_reflns_number_total 9906
_reflns_threshold_expression 'I > 2\s(I)'
_cod_data_source_file ja502405e_si_002.cif
_cod_data_source_block 2a
_cod_depositor_comments 'Adding full bibliography for 4121632--4121637.cif.'
_cod_database_code 4121632
_nottingham_internal_coll_name UDKIOY
_nottingham_internal_coll_number 12745
_nottingham_internal_coll_client DK/STL
_nottingham_internal_coll_type custom
_nottingham_internal_coll_frame_time 200
_nottingham_internal_coll_frame_width 1
_nottingham_internal_coll_frame_method \w
_nottingham_internal_coll_user DMK
_nottingham_internal_coll_date 19/08/2012
_nottingham_internal_coll_location NOTTS
_nottingham_internal_process_user DMK
_nottingham_internal_process_date 28/08/2013
_nottingham_internal_solution_user DMK
_nottingham_internal_solution_date 28/08/2013
_nottingham_internal_refinement_user DMK
_nottingham_internal_refinement_date 28/08/2013
_nottingham_internal_self_validation_user DMK
_nottingham_internal_self_validation_date 14/02/2014
_shelxl_version_number 2014-1
_chemical_oxdiff_formula 'C66 H152 N10 Li2 Si6 U2'
_chemical_oxdiff_usercomment 'UDKIOY #12745 IN FOMBLIN FILM ON MICROMOUNT FOR DMK/STL'
_shelx_space_group_comment
;
The symmetry employed for this shelxl refinement is uniquely defined
by the following loop, which should always be used as a source of
symmetry information in preference to the above space-group names.
They are only intended as comments.
;
_reflns_odcompleteness_completeness 99.67
_reflns_odcompleteness_iscentric 1
_reflns_odcompleteness_theta 26.32
_olex2_refinement_description
;
1. Fixed Uiso
 At 1.2 times of:
  All C(H) groups, All C(H,H) groups
 At 1.5 times of:
  All C(H,H,H) groups, All N(H) groups
2. Restrained distances
 N5-H5
 0.98 with sigma of 0.01
3.a Ternary CH refined with riding coordinates:
 C1(H1), C4(H4), C7(H7), C12(H12), C15(H15), C18(H18), C23(H23), C26(H26),
 C29(H29)
3.b Secondary CH2 refined with riding coordinates:
 C10(H10A,H10B), C11(H11A,H11B), C21(H21A,H21B), C22(H22A,H22B), C32(H32A,
 H32B), C33(H33A,H33B)
3.c Idealised Me refined as rotating group:
 C2(H2A,H2B,H2C), C3(H3A,H3B,H3C), C5(H5A,H5B,H5C), C6(H6A,H6B,H6C), C8(H8A,
 H8B,H8C), C9(H9A,H9B,H9C), C13(H13A,H13B,H13C), C14(H14A,H14B,H14C), C16(H16A,
 H16B,H16C), C17(H17A,H17B,H17C), C19(H19A,H19B,H19C), C20(H20A,H20B,H20C),
 C24(H24A,H24B,H24C), C25(H25A,H25B,H25C), C27(H27A,H27B,H27C), C28(H28A,H28B,
 H28C), C30(H30A,H30B,H30C), C31(H31A,H31B,H31C)
;

loop_
_space_group_symop_operation_xyz
'x, y, z'
'-x+1/2, -y, z+1/2'
'x+1/2, -y+1/2, -z'
'-x, y+1/2, -z+1/2'
'-x, -y, -z'
'x-1/2, y, -z-1/2'
'-x-1/2, y-1/2, z'
'x, -y-1/2, z-1/2'

loop_
_atom_site_label
_atom_site_type_symbol
_atom_site_fract_x
_atom_site_fract_y
_atom_site_fract_z
_atom_site_U_iso_or_equiv
_atom_site_adp_type
_atom_site_occupancy
_atom_site_site_symmetry_order
_atom_site_calc_flag
_atom_site_refinement_flags_posn
U1 U 0.60563(2) 0.44793(2) 0.11630(2) 0.01386(4) Uani 1 1 d .
Si1 Si 0.86599(6) 0.43483(4) 0.09291(4) 0.0174(2) Uani 1 1 d .
Si2 Si 0.49581(7) 0.58275(4) 0.17160(4) 0.0229(2) Uani 1 1 d .
Si3 Si 0.45886(7) 0.31328(4) 0.09562(4) 0.0206(2) Uani 1 1 d .
N1 N 0.76882(18) 0.44546(12) 0.13327(9) 0.0162(6) Uani 1 1 d .
N2 N 0.52627(19) 0.50985(12) 0.17312(10) 0.0197(6) Uani 1 1 d .
N3 N 0.54938(18) 0.35286(12) 0.12520(10) 0.0196(6) Uani 1 1 d .
N4 N 0.63708(19) 0.41104(12) 0.21192(10) 0.0185(6) Uani 1 1 d .
N5 N 0.58180(18) 0.48435(12) 0.04231(10) 0.0191(6) Uani 1 1 d D
H5 H 0.6377(15) 0.4976(14) 0.0239(10) 0.029 Uiso 1 1 d DR
C1 C 0.9193(2) 0.50662(15) 0.07059(12) 0.0206(8) Uani 1 1 d .
H1 H 0.9749 0.4974 0.0476 0.025 Uiso 1 1 calc R
C2 C 0.8465(3) 0.54283(16) 0.03982(14) 0.0313(9) Uani 1 1 d .
H2A H 0.8268 0.5210 0.0094 0.047 Uiso 1 1 calc GR
H2B H 0.8767 0.5797 0.0295 0.047 Uiso 1 1 calc GR
H2C H 0.7895 0.5510 0.0609 0.047 Uiso 1 1 calc GR
C3 C 0.9583(3) 0.54389(15) 0.11448(13) 0.0295(9) Uani 1 1 d .
H3A H 0.9054 0.5532 0.1380 0.044 Uiso 1 1 calc GR
H3B H 0.9856 0.5801 0.1008 0.044 Uiso 1 1 calc GR
H3C H 1.0087 0.5222 0.1327 0.044 Uiso 1 1 calc GR
C4 C 0.8197(2) 0.39361(15) 0.03510(12) 0.0222(8) Uani 1 1 d .
H4 H 0.7555 0.4111 0.0264 0.027 Uiso 1 1 calc R
C5 C 0.8012(3) 0.32884(17) 0.04525(14) 0.0374(10) Uani 1 1 d .
H5A H 0.8628 0.3093 0.0525 0.056 Uiso 1 1 calc GR
H5B H 0.7713 0.3111 0.0151 0.056 Uiso 1 1 calc GR
H5C H 0.7578 0.3247 0.0746 0.056 Uiso 1 1 calc GR
C6 C 0.8827(3) 0.39953(18) -0.01262(13) 0.0329(9) Uani 1 1 d .
H6A H 0.8901 0.4409 -0.0212 0.049 Uiso 1 1 calc GR
H6B H 0.8518 0.3791 -0.0411 0.049 Uiso 1 1 calc GR
H6C H 0.9465 0.3824 -0.0061 0.049 Uiso 1 1 calc GR
C7 C 0.9711(2) 0.39543(16) 0.12508(13) 0.0250(8) Uani 1 1 d .
H7 H 0.9971 0.4236 0.1508 0.030 Uiso 1 1 calc R
C8 C 0.9477(3) 0.34052(17) 0.15479(16) 0.0404(10) Uani 1 1 d .
H8A H 0.9024 0.3499 0.1823 0.061 Uiso 1 1 calc GR
H8B H 1.0073 0.3244 0.1693 0.061 Uiso 1 1 calc GR
H8C H 0.9183 0.3117 0.1319 0.061 Uiso 1 1 calc GR
C9 C 1.0555(3) 0.3828(2) 0.08894(19) 0.0709(17) Uani 1 1 d .
H9A H 1.0380 0.3506 0.0661 0.106 Uiso 1 1 calc GR
H9B H 1.1127 0.3719 0.1088 0.106 Uiso 1 1 calc GR
H9C H 1.0698 0.4177 0.0687 0.106 Uiso 1 1 calc GR
C10 C 0.7898(2) 0.45778(15) 0.18784(12) 0.0235(8) Uani 1 1 d .
H10A H 0.7652 0.4970 0.1969 0.028 Uiso 1 1 calc R
H10B H 0.8606 0.4574 0.1936 0.028 Uiso 1 1 calc R
C11 C 0.7420(2) 0.41229(15) 0.22128(12) 0.0224(8) Uani 1 1 d .
H11A H 0.7701 0.3734 0.2139 0.027 Uiso 1 1 calc R
H11B H 0.7545 0.4215 0.2576 0.027 Uiso 1 1 calc R
C12 C 0.5881(3) 0.62222(16) 0.13114(13) 0.0302(9) Uani 1 1 d .
H12 H 0.5801 0.6069 0.0957 0.036 Uiso 1 1 calc R
C13 C 0.5701(3) 0.68805(17) 0.12804(15) 0.0469(12) Uani 1 1 d .
H13A H 0.5024 0.6952 0.1190 0.070 Uiso 1 1 calc GR
H13B H 0.6124 0.7051 0.1020 0.070 Uiso 1 1 calc GR
H13C H 0.5842 0.7060 0.1612 0.070 Uiso 1 1 calc GR
C14 C 0.6937(3) 0.61156(17) 0.14545(16) 0.0432(11) Uani 1 1 d .
H14A H 0.7053 0.6255 0.1803 0.065 Uiso 1 1 calc GR
H14B H 0.7359 0.6327 0.1217 0.065 Uiso 1 1 calc GR
H14C H 0.7077 0.5697 0.1435 0.065 Uiso 1 1 calc GR
C15 C 0.4840(3) 0.61544(17) 0.23832(13) 0.0319(9) Uani 1 1 d .
H15 H 0.4455 0.5864 0.2583 0.038 Uiso 1 1 calc R
C16 C 0.5798(3) 0.62194(18) 0.26705(15) 0.0444(12) Uani 1 1 d .
H16A H 0.6166 0.5855 0.2646 0.067 Uiso 1 1 calc GR
H16B H 0.5667 0.6307 0.3030 0.067 Uiso 1 1 calc GR
H16C H 0.6175 0.6538 0.2520 0.067 Uiso 1 1 calc GR
C17 C 0.4273(3) 0.67292(19) 0.24204(16) 0.0546(14) Uani 1 1 d .
H17A H 0.4613 0.7034 0.2229 0.082 Uiso 1 1 calc GR
H17B H 0.4220 0.6846 0.2779 0.082 Uiso 1 1 calc GR
H17C H 0.3624 0.6675 0.2277 0.082 Uiso 1 1 calc GR
C18 C 0.3719(3) 0.59449(17) 0.14143(14) 0.0328(10) Uani 1 1 d .
H18 H 0.3550 0.6366 0.1457 0.039 Uiso 1 1 calc R
C19 C 0.2948(3) 0.5590(2) 0.16905(15) 0.0480(12) Uani 1 1 d .
H19A H 0.3112 0.5174 0.1672 0.072 Uiso 1 1 calc GR
H19B H 0.2318 0.5655 0.1529 0.072 Uiso 1 1 calc GR
H19C H 0.2918 0.5711 0.2048 0.072 Uiso 1 1 calc GR
C20 C 0.3688(3) 0.58103(19) 0.08449(14) 0.0413(11) Uani 1 1 d .
H20A H 0.4101 0.6087 0.0661 0.062 Uiso 1 1 calc GR
H20B H 0.3021 0.5845 0.0722 0.062 Uiso 1 1 calc GR
H20C H 0.3922 0.5412 0.0786 0.062 Uiso 1 1 calc GR
C21 C 0.4959(3) 0.47522(16) 0.21802(13) 0.0291(9) Uani 1 1 d .
H21A H 0.4549 0.4422 0.2068 0.035 Uiso 1 1 calc R
H21B H 0.4573 0.5000 0.2413 0.035 Uiso 1 1 calc R
C22 C 0.5842(3) 0.45217(16) 0.24586(13) 0.0311(9) Uani 1 1 d .
H22A H 0.6270 0.4850 0.2555 0.037 Uiso 1 1 calc R
H22B H 0.5639 0.4318 0.2774 0.037 Uiso 1 1 calc R
C23 C 0.3838(3) 0.36674(16) 0.05752(15) 0.0324(9) Uani 1 1 d .
H23 H 0.4301 0.3860 0.0335 0.039 Uiso 1 1 calc R
C24 C 0.3065(3) 0.33860(19) 0.02363(16) 0.0474(12) Uani 1 1 d .
H24A H 0.3353 0.3062 0.0045 0.071 Uiso 1 1 calc GR
H24B H 0.2812 0.3677 -0.0003 0.071 Uiso 1 1 calc GR
H24C H 0.2536 0.3239 0.0450 0.071 Uiso 1 1 calc GR
C25 C 0.3385(3) 0.41590(17) 0.08793(19) 0.0517(13) Uani 1 1 d .
H25A H 0.2909 0.3998 0.1118 0.078 Uiso 1 1 calc GR
H25B H 0.3063 0.4431 0.0647 0.078 Uiso 1 1 calc GR
H25C H 0.3890 0.4366 0.1070 0.078 Uiso 1 1 calc GR
C26 C 0.3853(2) 0.26980(15) 0.14371(14) 0.0266(8) Uani 1 1 d .
H26 H 0.4339 0.2470 0.1638 0.032 Uiso 1 1 calc R
C27 C 0.3161(3) 0.2246(2) 0.12174(16) 0.0588(14) Uani 1 1 d .
H27A H 0.2656 0.2444 0.1020 0.088 Uiso 1 1 calc GR
H27B H 0.2863 0.2026 0.1496 0.088 Uiso 1 1 calc GR
H27C H 0.3519 0.1979 0.0995 0.088 Uiso 1 1 calc GR
C28 C 0.3303(3) 0.3064(2) 0.18299(17) 0.0578(14) Uani 1 1 d .
H28A H 0.3722 0.3379 0.1954 0.087 Uiso 1 1 calc GR
H28B H 0.3110 0.2816 0.2117 0.087 Uiso 1 1 calc GR
H28C H 0.2725 0.3232 0.1671 0.087 Uiso 1 1 calc GR
C29 C 0.5076(3) 0.25846(17) 0.04783(13) 0.0287(9) Uani 1 1 d .
H29 H 0.4516 0.2347 0.0355 0.034 Uiso 1 1 calc R
C30 C 0.5812(3) 0.21634(16) 0.07105(14) 0.0322(9) Uani 1 1 d .
H30A H 0.6373 0.2383 0.0835 0.048 Uiso 1 1 calc GR
H30B H 0.6023 0.1884 0.0450 0.048 Uiso 1 1 calc GR
H30C H 0.5513 0.1953 0.0995 0.048 Uiso 1 1 calc GR
C31 C 0.5524(3) 0.2886(2) 0.00114(14) 0.0451(12) Uani 1 1 d .
H31A H 0.5015 0.3087 -0.0181 0.068 Uiso 1 1 calc GR
H31B H 0.5832 0.2593 -0.0207 0.068 Uiso 1 1 calc GR
H31C H 0.6009 0.3170 0.0124 0.068 Uiso 1 1 calc GR
C32 C 0.6067(2) 0.32115(14) 0.16424(13) 0.0244(8) Uani 1 1 d .
H32A H 0.6755 0.3200 0.1538 0.029 Uiso 1 1 calc R
H32B H 0.5830 0.2805 0.1670 0.029 Uiso 1 1 calc R
C33 C 0.5980(2) 0.35105(15) 0.21573(12) 0.0240(8) Uani 1 1 d .
H33A H 0.5292 0.3524 0.2263 0.029 Uiso 1 1 calc R
H33B H 0.6345 0.3288 0.2417 0.029 Uiso 1 1 calc R
Li1 Li 0.5140(5) 0.4535(3) -0.0205(2) 0.0346(16) Uani 1 1 d .

loop_
_atom_site_aniso_label
_atom_site_aniso_U_11
_atom_site_aniso_U_22
_atom_site_aniso_U_33
_atom_site_aniso_U_23
_atom_site_aniso_U_13
_atom_site_aniso_U_12
U1 0.01420(6) 0.01259(6) 0.01478(6) 0.00043(5) 0.00097(5) 0.00012(5)
Si1 0.0141(4) 0.0202(5) 0.0179(5) -0.0003(4) -0.0013(4) -0.0003(4)
Si2 0.0298(5) 0.0196(5) 0.0193(5) -0.0032(4) -0.0001(4) 0.0075(4)
Si3 0.0179(5) 0.0165(5) 0.0273(5) 0.0009(4) -0.0013(4) -0.0034(4)
N1 0.0176(13) 0.0187(15) 0.0124(13) -0.0004(12) -0.0004(11) -0.0027(12)
N2 0.0239(15) 0.0165(16) 0.0187(15) 0.0026(12) 0.0077(13) 0.0017(12)
N3 0.0194(14) 0.0153(15) 0.0242(16) 0.0023(12) -0.0015(12) 0.0010(12)
N4 0.0219(15) 0.0184(16) 0.0152(14) 0.0028(12) 0.0040(12) 0.0007(12)
N5 0.0175(15) 0.0275(17) 0.0123(14) 0.0017(13) -0.0003(12) -0.0011(12)
C1 0.0181(18) 0.0223(19) 0.0213(18) 0.0009(16) 0.0017(15) -0.0018(14)
C2 0.036(2) 0.030(2) 0.028(2) 0.0056(18) 0.0015(18) -0.0014(18)
C3 0.0290(19) 0.026(2) 0.034(2) 0.0016(18) -0.0028(18) -0.0060(16)
C4 0.0164(17) 0.030(2) 0.0203(18) -0.0047(16) -0.0004(15) 0.0034(16)
C5 0.041(2) 0.041(3) 0.031(2) -0.0111(19) 0.0077(19) -0.017(2)
C6 0.033(2) 0.040(3) 0.026(2) -0.0078(18) 0.0075(18) -0.0014(19)
C7 0.0210(18) 0.029(2) 0.025(2) -0.0007(17) -0.0089(16) 0.0013(16)
C8 0.033(2) 0.030(2) 0.058(3) 0.009(2) -0.008(2) 0.0082(18)
C9 0.026(2) 0.101(5) 0.086(4) 0.036(3) 0.007(3) 0.031(3)
C10 0.0269(19) 0.026(2) 0.0172(18) -0.0019(16) -0.0013(15) -0.0038(16)
C11 0.0280(19) 0.025(2) 0.0136(17) 0.0000(15) -0.0015(15) -0.0013(16)
C12 0.051(3) 0.018(2) 0.0217(19) -0.0016(16) 0.0023(18) 0.0015(18)
C13 0.080(3) 0.020(2) 0.041(3) 0.0039(19) 0.001(2) -0.003(2)
C14 0.039(2) 0.031(2) 0.061(3) 0.005(2) 0.013(2) -0.0048(19)
C15 0.043(2) 0.029(2) 0.023(2) -0.0098(17) -0.0014(18) 0.0087(18)
C16 0.055(3) 0.041(3) 0.037(2) -0.018(2) -0.014(2) 0.013(2)
C17 0.064(3) 0.058(3) 0.043(3) -0.029(2) -0.009(2) 0.031(3)
C18 0.037(2) 0.031(2) 0.030(2) -0.0049(18) -0.0053(18) 0.0141(18)
C19 0.027(2) 0.078(4) 0.039(2) -0.011(2) 0.0007(19) 0.018(2)
C20 0.045(3) 0.047(3) 0.032(2) -0.003(2) -0.009(2) 0.006(2)
C21 0.031(2) 0.022(2) 0.035(2) 0.0053(18) 0.0175(18) 0.0068(17)
C22 0.048(3) 0.030(2) 0.0154(17) 0.0036(17) 0.0147(17) 0.0072(19)
C23 0.023(2) 0.026(2) 0.048(2) 0.0100(19) -0.0071(19) -0.0035(17)
C24 0.034(2) 0.052(3) 0.056(3) 0.002(2) -0.020(2) 0.006(2)
C25 0.036(2) 0.023(2) 0.096(4) -0.007(2) -0.033(3) 0.0028(19)
C26 0.0244(19) 0.023(2) 0.032(2) -0.0015(16) 0.0053(17) -0.0028(16)
C27 0.067(3) 0.052(3) 0.057(3) -0.016(2) 0.023(3) -0.043(3)
C28 0.047(3) 0.065(3) 0.062(3) -0.020(3) 0.032(2) -0.026(2)
C29 0.0243(19) 0.036(2) 0.026(2) -0.0052(18) -0.0030(17) -0.0058(17)
C30 0.033(2) 0.027(2) 0.037(2) -0.0103(18) 0.0047(18) 0.0035(17)
C31 0.035(2) 0.070(3) 0.030(2) 0.006(2) 0.007(2) 0.006(2)
C32 0.0219(17) 0.0156(18) 0.036(2) 0.0032(16) -0.0022(17) -0.0015(15)
C33 0.0248(18) 0.0221(19) 0.0250(19) 0.0120(16) 0.0004(16) 0.0001(16)
Li1 0.032(3) 0.053(5) 0.019(3) 0.006(3) -0.004(3) -0.001(3)

loop_
_atom_type_symbol
_atom_type_description
_atom_type_scat_dispersion_real
_atom_type_scat_dispersion_imag
_atom_type_scat_source
C C 0.0033 0.0016 'International Tables Vol C Tables 4.2.6.8 and 6.1.1.4'
H H 0.0000 0.0000 'International Tables Vol C Tables 4.2.6.8 and 6.1.1.4'
Li Li -0.0003 0.0001 'International Tables Vol C Tables 4.2.6.8 and 6.1.1.4'
N N 0.0061 0.0033 'International Tables Vol C Tables 4.2.6.8 and 6.1.1.4'
Si Si 0.0817 0.0704 'International Tables Vol C Tables 4.2.6.8 and 6.1.1.4'
U U -9.6767 9.6646 'International Tables Vol C Tables 4.2.6.8 and 6.1.1.4'

loop_
_geom_angle_atom_site_label_1
_geom_angle_atom_site_label_2
_geom_angle_atom_site_label_3
_geom_angle
_geom_angle_site_symmetry_1
_geom_angle_site_symmetry_3
N1 U1 N2 110.64(9) . .
N1 U1 N3 106.58(9) . .
N1 U1 N4 69.65(8) . .
N2 U1 N4 70.76(8) . .
N3 U1 N2 110.43(9) . .
N3 U1 N4 70.42(9) . .
N5 U1 N1 109.66(9) . .
N5 U1 N2 105.67(10) . .
N5 U1 N3 113.93(10) . .
N5 U1 N4 175.39(10) . .
N1 Si1 C1 111.66(14) . .
N1 Si1 C4 107.31(13) . .
N1 Si1 C7 112.82(14) . .
C1 Si1 C4 108.45(15) . .
C1 Si1 C7 104.59(15) . .
C4 Si1 C7 112.00(16) . .
N2 Si2 C12 108.18(15) . .
N2 Si2 C15 112.33(15) . .
N2 Si2 C18 111.47(16) . .
C12 Si2 C15 112.59(17) . .
C12 Si2 C18 107.81(17) . .
C18 Si2 C15 104.37(16) . .
N3 Si3 C23 107.10(15) . .
N3 Si3 C26 111.34(15) . .
N3 Si3 C29 112.74(14) . .
C23 Si3 C26 113.40(16) . .
C23 Si3 C29 105.94(17) . .
C29 Si3 C26 106.30(16) . .
Si1 N1 U1 130.34(13) . .
C10 N1 U1 111.87(19) . .
C10 N1 Si1 117.7(2) . .
Si2 N2 U1 133.64(14) . .
C21 N2 U1 108.4(2) . .
C21 N2 Si2 118.0(2) . .
Si3 N3 U1 133.51(14) . .
C32 N3 U1 110.48(19) . .
C32 N3 Si3 116.0(2) . .
C11 N4 U1 108.04(18) . .
C11 N4 C22 111.9(3) . .
C11 N4 C33 111.5(3) . .
C22 N4 U1 106.25(19) . .
C33 N4 U1 107.26(18) . .
C33 N4 C22 111.6(3) . .
U1 N5 H5 117.2(19) . .
Li1 N5 U1 129.1(2) 5_665 .
Li1 N5 U1 132.4(2) . .
Li1 N5 H5 99(2) 5_665 .
Li1 N5 H5 94.2(19) . .
Li1 N5 Li1 73.4(3) . 5_665
Si1 C1 H1 107.5 . .
C2 C1 Si1 112.2(2) . .
C2 C1 H1 107.5 . .
C3 C1 Si1 112.9(2) . .
C3 C1 H1 107.5 . .
C3 C1 C2 108.9(3) . .
C1 C2 H2A 109.5 . .
C1 C2 H2B 109.5 . .
C1 C2 H2C 109.5 . .
H2A C2 H2B 109.5 . .
H2A C2 H2C 109.5 . .
H2B C2 H2C 109.5 . .
C1 C3 H3A 109.5 . .
C1 C3 H3B 109.5 . .
C1 C3 H3C 109.5 . .
H3A C3 H3B 109.5 . .
H3A C3 H3C 109.5 . .
H3B C3 H3C 109.5 . .
Si1 C4 H4 106.4 . .
C5 C4 Si1 113.6(2) . .
C5 C4 H4 106.4 . .
C5 C4 C6 108.8(3) . .
C6 C4 Si1 114.7(2) . .
C6 C4 H4 106.4 . .
C4 C5 H5A 109.5 . .
C4 C5 H5B 109.5 . .
C4 C5 H5C 109.5 . .
H5A C5 H5B 109.5 . .
H5A C5 H5C 109.5 . .
H5B C5 H5C 109.5 . .
C4 C6 H6A 109.5 . .
C4 C6 H6B 109.5 . .
C4 C6 H6C 109.5 . .
H6A C6 H6B 109.5 . .
H6A C6 H6C 109.5 . .
H6B C6 H6C 109.5 . .
Si1 C7 H7 105.4 . .
C8 C7 Si1 117.3(2) . .
C8 C7 H7 105.4 . .
C8 C7 C9 108.9(3) . .
C9 C7 Si1 113.3(3) . .
C9 C7 H7 105.4 . .
C7 C8 H8A 109.5 . .
C7 C8 H8B 109.5 . .
C7 C8 H8C 109.5 . .
H8A C8 H8B 109.5 . .
H8A C8 H8C 109.5 . .
H8B C8 H8C 109.5 . .
C7 C9 H9A 109.5 . .
C7 C9 H9B 109.5 . .
C7 C9 H9C 109.5 . .
H9A C9 H9B 109.5 . .
H9A C9 H9C 109.5 . .
H9B C9 H9C 109.5 . .
N1 C10 H10A 109.7 . .
N1 C10 H10B 109.7 . .
N1 C10 C11 110.0(3) . .
H10A C10 H10B 108.2 . .
C11 C10 H10A 109.7 . .
C11 C10 H10B 109.7 . .
N4 C11 C10 110.3(3) . .
N4 C11 H11A 109.6 . .
N4 C11 H11B 109.6 . .
C10 C11 H11A 109.6 . .
C10 C11 H11B 109.6 . .
H11A C11 H11B 108.1 . .
Si2 C12 H12 106.2 . .
C13 C12 Si2 113.1(3) . .
C13 C12 H12 106.2 . .
C14 C12 Si2 115.5(3) . .
C14 C12 H12 106.2 . .
C14 C12 C13 109.0(3) . .
C12 C13 H13A 109.5 . .
C12 C13 H13B 109.5 . .
C12 C13 H13C 109.5 . .
H13A C13 H13B 109.5 . .
H13A C13 H13C 109.5 . .
H13B C13 H13C 109.5 . .
C12 C14 H14A 109.5 . .
C12 C14 H14B 109.5 . .
C12 C14 H14C 109.5 . .
H14A C14 H14B 109.5 . .
H14A C14 H14C 109.5 . .
H14B C14 H14C 109.5 . .
Si2 C15 H15 105.4 . .
C16 C15 Si2 114.5(3) . .
C16 C15 H15 105.4 . .
C16 C15 C17 109.1(3) . .
C17 C15 Si2 116.0(3) . .
C17 C15 H15 105.4 . .
C15 C16 H16A 109.5 . .
C15 C16 H16B 109.5 . .
C15 C16 H16C 109.5 . .
H16A C16 H16B 109.5 . .
H16A C16 H16C 109.5 . .
H16B C16 H16C 109.5 . .
C15 C17 H17A 109.5 . .
C15 C17 H17B 109.5 . .
C15 C17 H17C 109.5 . .
H17A C17 H17B 109.5 . .
H17A C17 H17C 109.5 . .
H17B C17 H17C 109.5 . .
Si2 C18 H18 107.4 . .
C19 C18 Si2 110.8(3) . .
C19 C18 H18 107.4 . .
C19 C18 C20 109.7(3) . .
C20 C18 Si2 113.8(3) . .
C20 C18 H18 107.4 . .
C18 C19 H19A 109.5 . .
C18 C19 H19B 109.5 . .
C18 C19 H19C 109.5 . .
H19A C19 H19B 109.5 . .
H19A C19 H19C 109.5 . .
H19B C19 H19C 109.5 . .
C18 C20 H20A 109.5 . .
C18 C20 H20B 109.5 . .
C18 C20 H20C 109.5 . .
H20A C20 H20B 109.5 . .
H20A C20 H20C 109.5 . .
H20B C20 H20C 109.5 . .
N2 C21 H21A 109.7 . .
N2 C21 H21B 109.7 . .
N2 C21 C22 110.0(3) . .
H21A C21 H21B 108.2 . .
C22 C21 H21A 109.7 . .
C22 C21 H21B 109.7 . .
N4 C22 C21 109.1(3) . .
N4 C22 H22A 109.9 . .
N4 C22 H22B 109.9 . .
C21 C22 H22A 109.9 . .
C21 C22 H22B 109.9 . .
H22A C22 H22B 108.3 . .
Si3 C23 H23 105.5 . .
C24 C23 Si3 114.6(3) . .
C24 C23 H23 105.5 . .
C25 C23 Si3 115.5(3) . .
C25 C23 H23 105.5 . .
C25 C23 C24 109.3(3) . .
C23 C24 H24A 109.5 . .
C23 C24 H24B 109.5 . .
C23 C24 H24C 109.5 . .
H24A C24 H24B 109.5 . .
H24A C24 H24C 109.5 . .
H24B C24 H24C 109.5 . .
C23 C25 H25A 109.5 . .
C23 C25 H25B 109.5 . .
C23 C25 H25C 109.5 . .
H25A C25 H25B 109.5 . .
H25A C25 H25C 109.5 . .
H25B C25 H25C 109.5 . .
Si3 C26 H26 105.4 . .
C27 C26 Si3 116.2(3) . .
C27 C26 H26 105.4 . .
C27 C26 C28 108.4(3) . .
C28 C26 Si3 115.1(3) . .
C28 C26 H26 105.4 . .
C26 C27 H27A 109.5 . .
C26 C27 H27B 109.5 . .
C26 C27 H27C 109.5 . .
H27A C27 H27B 109.5 . .
H27A C27 H27C 109.5 . .
H27B C27 H27C 109.5 . .
C26 C28 H28A 109.5 . .
C26 C28 H28B 109.5 . .
C26 C28 H28C 109.5 . .
H28A C28 H28B 109.5 . .
H28A C28 H28C 109.5 . .
H28B C28 H28C 109.5 . .
Si3 C29 H29 107.4 . .
C30 C29 Si3 113.0(2) . .
C30 C29 H29 107.4 . .
C30 C29 C31 109.5(3) . .
C31 C29 Si3 111.8(3) . .
C31 C29 H29 107.4 . .
C29 C30 H30A 109.5 . .
C29 C30 H30B 109.5 . .
C29 C30 H30C 109.5 . .
H30A C30 H30B 109.5 . .
H30A C30 H30C 109.5 . .
H30B C30 H30C 109.5 . .
C29 C31 H31A 109.5 . .
C29 C31 H31B 109.5 . .
C29 C31 H31C 109.5 . .
H31A C31 H31B 109.5 . .
H31A C31 H31C 109.5 . .
H31B C31 H31C 109.5 . .
N3 C32 H32A 109.5 . .
N3 C32 H32B 109.5 . .
N3 C32 C33 110.5(3) . .
H32A C32 H32B 108.1 . .
C33 C32 H32A 109.5 . .
C33 C32 H32B 109.5 . .
N4 C33 C32 109.3(3) . .
N4 C33 H33A 109.8 . .
N4 C33 H33B 109.8 . .
C32 C33 H33A 109.8 . .
C32 C33 H33B 109.8 . .
H33A C33 H33B 108.3 . .
U1 Li1 H5 113.6(8) 5_665 .
N5 Li1 U1 122.5(3) . 5_665
N5 Li1 U1 26.15(12) 5_665 5_665
N5 Li1 N5 106.6(3) . 5_665
N5 Li1 H5 24.6(4) . .
N5 Li1 H5 108.6(9) 5_665 .
N5 Li1 C20 117.6(3) 5_665 5_665
N5 Li1 C20 111.3(3) . 5_665
C20 Li1 U1 91.52(19) 5_665 5_665
C20 Li1 H5 89.8(6) 5_665 .

loop_
_geom_bond_atom_site_label_1
_geom_bond_atom_site_label_2
_geom_bond_distance
_geom_bond_site_symmetry_2
U1 N1 2.299(2) .
U1 N2 2.332(3) .
U1 N3 2.325(3) .
U1 N4 2.682(3) .
U1 N5 2.138(3) .
Si1 N1 1.727(3) .
Si1 C1 1.895(3) .
Si1 C4 1.898(3) .
Si1 C7 1.907(3) .
Si2 N2 1.723(3) .
Si2 C12 1.890(4) .
Si2 C15 1.910(3) .
Si2 C18 1.905(4) .
Si3 N3 1.729(3) .
Si3 C23 1.891(4) .
Si3 C26 1.901(3) .
Si3 C29 1.898(4) .
N1 C10 1.487(4) .
N2 C21 1.481(4) .
N3 C32 1.484(4) .
N4 C11 1.471(4) .
N4 C22 1.488(4) .
N4 C33 1.481(4) .
N5 H5 0.961(10) .
N5 Li1 2.023(7) .
N5 Li1 2.027(7) 5_665
C1 H1 1.0000 .
C1 C2 1.533(5) .
C1 C3 1.531(4) .
C2 H2A 0.9800 .
C2 H2B 0.9800 .
C2 H2C 0.9800 .
C3 H3A 0.9800 .
C3 H3B 0.9800 .
C3 H3C 0.9800 .
C4 H4 1.0000 .
C4 C5 1.529(5) .
C4 C6 1.531(4) .
C5 H5A 0.9800 .
C5 H5B 0.9800 .
C5 H5C 0.9800 .
C6 H6A 0.9800 .
C6 H6B 0.9800 .
C6 H6C 0.9800 .
C7 H7 1.0000 .
C7 C8 1.515(5) .
C7 C9 1.530(5) .
C8 H8A 0.9800 .
C8 H8B 0.9800 .
C8 H8C 0.9800 .
C9 H9A 0.9800 .
C9 H9B 0.9800 .
C9 H9C 0.9800 .
C10 H10A 0.9900 .
C10 H10B 0.9900 .
C10 C11 1.514(4) .
C11 H11A 0.9900 .
C11 H11B 0.9900 .
C12 H12 1.0000 .
C12 C13 1.531(5) .
C12 C14 1.526(5) .
C13 H13A 0.9800 .
C13 H13B 0.9800 .
C13 H13C 0.9800 .
C14 H14A 0.9800 .
C14 H14B 0.9800 .
C14 H14C 0.9800 .
C15 H15 1.0000 .
C15 C16 1.531(5) .
C15 C17 1.536(5) .
C16 H16A 0.9800 .
C16 H16B 0.9800 .
C16 H16C 0.9800 .
C17 H17A 0.9800 .
C17 H17B 0.9800 .
C17 H17C 0.9800 .
C18 H18 1.0000 .
C18 C19 1.524(5) .
C18 C20 1.526(5) .
C19 H19A 0.9800 .
C19 H19B 0.9800 .
C19 H19C 0.9800 .
C20 H20A 0.9800 .
C20 H20B 0.9800 .
C20 H20C 0.9800 .
C21 H21A 0.9900 .
C21 H21B 0.9900 .
C21 C22 1.516(5) .
C22 H22A 0.9900 .
C22 H22B 0.9900 .
C23 H23 1.0000 .
C23 C24 1.532(5) .
C23 C25 1.516(5) .
C24 H24A 0.9800 .
C24 H24B 0.9800 .
C24 H24C 0.9800 .
C25 H25A 0.9800 .
C25 H25B 0.9800 .
C25 H25C 0.9800 .
C26 H26 1.0000 .
C26 C27 1.522(5) .
C26 C28 1.531(5) .
C27 H27A 0.9800 .
C27 H27B 0.9800 .
C27 H27C 0.9800 .
C28 H28A 0.9800 .
C28 H28B 0.9800 .
C28 H28C 0.9800 .
C29 H29 1.0000 .
C29 C30 1.529(5) .
C29 C31 1.536(5) .
C30 H30A 0.9800 .
C30 H30B 0.9800 .
C30 H30C 0.9800 .
C31 H31A 0.9800 .
C31 H31B 0.9800 .
C31 H31C 0.9800 .
C32 H32A 0.9900 .
C32 H32B 0.9900 .
C32 C33 1.519(5) .
C33 H33A 0.9900 .
C33 H33B 0.9900 .
Li1 N5 2.027(7) 5_665
Li1 H5 2.30(3) .
Li1 C20 2.463(7) 5_665

loop_
_geom_torsion_atom_site_label_1
_geom_torsion_atom_site_label_2
_geom_torsion_atom_site_label_3
_geom_torsion_atom_site_label_4
_geom_torsion
U1 N1 C10 C11 60.8(3)
U1 N2 C21 C22 64.0(3)
U1 N3 C32 C33 60.7(3)
U1 N4 C11 C10 26.9(3)
U1 N4 C22 C21 30.4(3)
U1 N4 C33 C32 30.8(3)
Si1 N1 C10 C11 -121.7(3)
Si2 N2 C21 C22 -117.6(3)
Si3 N3 C32 C33 -120.3(3)
N1 Si1 C1 C2 -62.1(3)
N1 Si1 C1 C3 61.4(3)
N1 Si1 C4 C5 -75.6(3)
N1 Si1 C4 C6 158.4(2)
N1 C10 C11 N4 -57.4(4)
N2 Si2 C12 C13 -178.5(3)
N2 Si2 C12 C14 -51.9(3)
N2 C21 C22 N4 -64.1(4)
N3 Si3 C23 C24 173.4(3)
N3 Si3 C23 C25 -58.3(3)
N3 Si3 C29 C30 55.6(3)
N3 Si3 C29 C31 -68.5(3)
N3 C32 C33 N4 -61.5(3)
C1 Si1 N1 U1 94.9(2)
C1 Si1 N1 C10 -82.0(3)
C1 Si1 C4 C5 163.7(2)
C1 Si1 C4 C6 37.6(3)
C4 Si1 N1 U1 -23.8(2)
C4 Si1 N1 C10 159.3(2)
C4 Si1 C1 C2 56.0(3)
C4 Si1 C1 C3 179.5(2)
C7 Si1 N1 U1 -147.60(18)
C7 Si1 N1 C10 35.5(3)
C7 Si1 C1 C2 175.6(2)
C7 Si1 C1 C3 -60.9(3)
C7 Si1 C4 C5 48.8(3)
C7 Si1 C4 C6 -77.3(3)
C11 N4 C22 C21 148.1(3)
C11 N4 C33 C32 -87.3(3)
C12 Si2 N2 U1 -29.2(2)
C12 Si2 N2 C21 153.0(2)
C15 Si2 N2 U1 -154.07(19)
C15 Si2 N2 C21 28.1(3)
C15 Si2 C12 C13 -53.8(3)
C15 Si2 C12 C14 72.8(3)
C18 Si2 N2 U1 89.2(2)
C18 Si2 N2 C21 -88.6(3)
C18 Si2 C12 C13 60.8(3)
C18 Si2 C12 C14 -172.6(3)
C22 N4 C11 C10 -89.7(3)
C22 N4 C33 C32 146.8(3)
C23 Si3 N3 U1 -11.5(2)
C23 Si3 N3 C32 169.8(2)
C23 Si3 C29 C30 172.4(3)
C23 Si3 C29 C31 48.3(3)
C26 Si3 N3 U1 -135.97(19)
C26 Si3 N3 C32 45.3(3)
C26 Si3 C23 C24 -63.4(3)
C26 Si3 C23 C25 64.9(3)
C26 Si3 C29 C30 -66.7(3)
C26 Si3 C29 C31 169.2(3)
C29 Si3 N3 U1 104.6(2)
C29 Si3 N3 C32 -74.1(3)
C29 Si3 C23 C24 52.8(3)
C29 Si3 C23 C25 -178.8(3)
C33 N4 C11 C10 144.5(3)
C33 N4 C22 C21 -86.2(3)
